data_1572154
loop_
_publ_author_name
'Hu, Xueqing'
'Zhao, Yunxu'
'He, Tong'
'Niu, Caoyue'
'Liu, Feipeng'
'Jia, Wei'
'Mu, Yi'
'Li, Xingwei'
'Rong, Zi-Qiang'

_publ_section_title
;
 Access to distal biaxial atropisomers by iridium catalyzed asymmetric C-H
 alkylation.
;
_journal_issue 33
_journal_name_full 'Chemical science'
_journal_page_first 13541
_journal_page_last 13549
_journal_paper_doi 10.1039/d4sc01837k
_journal_volume 15
_journal_year 2024
_chemical_absolute_configuration ad
_chemical_formula_moiety 'C35 H34 N2 O2'
_chemical_formula_sum 'C35 H34 N2 O2'
_chemical_formula_weight 514.64
_space_group_crystal_system monoclinic
_space_group_IT_number 4
_space_group_name_Hall 'P 2yb'
_space_group_name_H-M_alt 'P 1 21 1'
_atom_sites_solution_hydrogens geom
_atom_sites_solution_primary dual
_audit_creation_date 2023-10-10
_audit_creation_method
;
Olex2 1.5
(compiled 2023.08.24 svn.re1ec1418 for OlexSys, GUI svn.r6817)
;
_audit_update_record
;
2023-11-22 deposited with the CCDC.	2024-07-22 downloaded from the CCDC.
;
_cell_angle_alpha 90
_cell_angle_beta 94.633(2)
_cell_angle_gamma 90
_cell_formula_units_Z 2
_cell_length_a 10.8233(6)
_cell_length_b 7.0541(4)
_cell_length_c 18.1771(10)
_cell_measurement_reflns_used 9975
_cell_measurement_temperature 193.00
_cell_measurement_theta_max 68.275
_cell_measurement_theta_min 4.938
_cell_volume 1383.26(13)
_computing_cell_refinement 'SAINT V8.40B (?, 2016)'
_computing_data_reduction 'SAINT V8.40B (?, 2016)'
_computing_molecular_graphics 'Olex2 1.5 (Dolomanov et al., 2009)'
_computing_publication_material 'Olex2 1.5 (Dolomanov et al., 2009)'
_computing_structure_refinement 'SHELXL 2018/3 (Sheldrick, 2015)'
_computing_structure_solution 'SHELXT 2018/2 (Sheldrick, 2018)'
_diffrn_ambient_temperature 193.00
_diffrn_measured_fraction_theta_full 0.990
_diffrn_measured_fraction_theta_max 0.990
_diffrn_measurement_device_type 'Bruker D8 VENTURE'
_diffrn_measurement_method '\f and \w scans'
_diffrn_radiation_type CuK\a
_diffrn_radiation_wavelength 1.54178
_diffrn_reflns_av_R_equivalents 0.0372
_diffrn_reflns_av_unetI/netI 0.0332
_diffrn_reflns_Laue_measured_fraction_full 0.990
_diffrn_reflns_Laue_measured_fraction_max 0.990
_diffrn_reflns_limit_h_max 13
_diffrn_reflns_limit_h_min -13
_diffrn_reflns_limit_k_max 8
_diffrn_reflns_limit_k_min -8
_diffrn_reflns_limit_l_max 20
_diffrn_reflns_limit_l_min -21
_diffrn_reflns_number 25438
_diffrn_reflns_point_group_measured_fraction_full 0.984
_diffrn_reflns_point_group_measured_fraction_max 0.983
_diffrn_reflns_theta_full 67.679
_diffrn_reflns_theta_max 68.273
_diffrn_reflns_theta_min 2.439
_diffrn_source_current 1.1
_diffrn_source_power 0.05500000000000001
_diffrn_source_voltage 50.0
_diffrn_standards_number 0
_exptl_absorpt_coefficient_mu 0.596
_exptl_absorpt_correction_T_max 0.7531
_exptl_absorpt_correction_T_min 0.6287
_exptl_absorpt_correction_type multi-scan
_exptl_absorpt_process_details
;
SADABS-2016/2 (Bruker,2016/2) was used for absorption correction.
wR2(int) was 0.1362 before and 0.0557 after correction.
The Ratio of minimum to maximum transmission is 0.8348.
The \l/2 correction factor is Not present.
;
_exptl_crystal_density_diffrn 1.236
_exptl_crystal_description block
_exptl_crystal_F_000 548
_exptl_crystal_size_max 0.13
_exptl_crystal_size_mid 0.12
_exptl_crystal_size_min 0.1
_refine_diff_density_max 0.175
_refine_diff_density_min -0.227
_refine_diff_density_rms 0.053
_refine_ls_abs_structure_details
;
 Flack x determined using 2233 quotients [(I+)-(I-)]/[(I+)+(I-)]
 (Parsons, Flack and Wagner, Acta Cryst. B69 (2013) 249-259).
;
_refine_ls_abs_structure_Flack 0.06(4)
_refine_ls_extinction_method none
_refine_ls_goodness_of_fit_ref 1.088
_refine_ls_hydrogen_treatment constr
_refine_ls_matrix_type full
_refine_ls_number_parameters 356
_refine_ls_number_reflns 5006
_refine_ls_number_restraints 2
_refine_ls_restrained_S_all 1.088
_refine_ls_R_factor_all 0.0321
_refine_ls_R_factor_gt 0.0319
_refine_ls_shift/su_max 0.002
_refine_ls_shift/su_mean 0.000
_refine_ls_structure_factor_coef Fsqd
_refine_ls_weighting_details 'w=1/[\s^2^(Fo^2^)+(0.0488P)^2^+0.1367P] where P=(Fo^2^+2Fc^2^)/3'
_refine_ls_weighting_scheme calc
_refine_ls_wR_factor_gt 0.0804
_refine_ls_wR_factor_ref 0.0807
_reflns_Friedel_coverage 0.825
_reflns_Friedel_fraction_full 0.976
_reflns_Friedel_fraction_max 0.974
_reflns_number_gt 4967
_reflns_number_total 5006
_reflns_threshold_expression 'I > 2\s(I)'
_cod_data_source_file d4sc01837k2.cif
_cod_data_source_block cu_20231007_ys_zyx_1_121_1g_0m
_cod_depositor_comments
;
The following automatic conversions were performed:

data item '_chemical_absolute_configuration' value 'AD' was changed
to 'ad' in accordance with the
/home/data/users/saulius/crontab/automatic-downloads/rss-feeds/RSC/lib/dictionaries/cif_core.dic
dictionary named 'cif_core.dic' version 2.4.2 last updated on
2011-04-26.

Automatic conversion script
Id: cif_fix_values 8170 2020-07-09 18:12:32Z antanas 

 Adding full bibliography for 1572152--1572155.cif.
;
_cod_database_code 1572154
_shelx_shelxl_version_number 2018/3
_shelx_space_group_comment
;
The symmetry employed for this shelxl refinement is uniquely defined
by the following loop, which should always be used as a source of
symmetry information in preference to the above space-group names.
They are only intended as comments.
;
_shelx_estimated_absorpt_t_max 0.943
_shelx_estimated_absorpt_t_min 0.927
_olex2_refinement_description
;
1. Fixed Uiso
 At 1.2 times of:
  All C(H) groups, All C(H,H) groups
 At 1.5 times of:
  All C(H,H,H) groups
2. Rigid bond restraints
 C13, C14
 with sigma for 1-2 distances of 0.005 and sigma for 1-3 distances of 0.01
3.a Ternary CH refined with riding coordinates:
 C17(H17), C19(H19), C20(H20), C21(H21), C22(H22)
3.b Secondary CH2 refined with riding coordinates:
 C18(H18a,H18b), C23(H23a,H23b)
3.c Aromatic/amide H refined with riding coordinates:
 C1(H1), C2(H2), C3(H3), C4(H4), C9(H9), C10(H10), C13(H13), C14(H14),
 C15(H15), C27(H27), C28(H28), C29(H29), C30(H30)
3.d Idealised Me refined as rotating group:
 C16(H16a,H16b,H16c), C33(H33a,H33b,H33c), C34(H34a,H34b,H34c), C35(H35a,H35b,
 H35c)
;
_olex2_submission_special_instructions 'No special instructions were received'

loop_
_space_group_symop_operation_xyz
'x, y, z'
'-x, y+1/2, -z'

loop_
_atom_site_label
_atom_site_type_symbol
_atom_site_fract_x
_atom_site_fract_y
_atom_site_fract_z
_atom_site_U_iso_or_equiv
_atom_site_adp_type
_atom_site_occupancy
_atom_site_site_symmetry_order
_atom_site_calc_flag
_atom_site_refinement_flags_posn
_atom_site_refinement_flags_adp
_atom_site_refinement_flags_occupancy
_atom_site_disorder_assembly
_atom_site_disorder_group
O1 O 0.52858(12) 0.26916(19) 0.34085(7) 0.0373(3) Uani 1 1 d . . . . .
O2 O 0.84254(11) 0.69078(19) 0.35985(7) 0.0340(3) Uani 1 1 d . . . . .
N1 N 0.13737(14) 0.7026(3) 0.19204(9) 0.0383(4) Uani 1 1 d . . . . .
N2 N 0.68940(12) 0.4724(2) 0.37642(7) 0.0257(3) Uani 1 1 d . . . . .
C1 C 0.09187(19) 0.5185(3) 0.00734(11) 0.0375(4) Uani 1 1 d . . . . .
H1 H 0.049666 0.473781 0.047782 0.045 Uiso 1 1 calc R U . . .
C2 C 0.0398(2) 0.4933(3) -0.06310(12) 0.0450(5) Uani 1 1 d . . . . .
H2 H -0.037244 0.428861 -0.071097 0.054 Uiso 1 1 calc R U . . .
C3 C 0.0989(2) 0.5617(3) -0.12359(11) 0.0454(5) Uani 1 1 d . . . . .
H3 H 0.061449 0.544298 -0.172203 0.054 Uiso 1 1 calc R U . . .
C4 C 0.2099(2) 0.6529(3) -0.11305(11) 0.0411(5) Uani 1 1 d . . . . .
H4 H 0.248641 0.700230 -0.154390 0.049 Uiso 1 1 calc R U . . .
C5 C 0.26847(17) 0.6781(3) -0.04070(10) 0.0328(4) Uani 1 1 d . . . . .
C6 C 0.20844(16) 0.6107(2) 0.02084(10) 0.0301(4) Uani 1 1 d . . . . .
C7 C 0.26670(16) 0.6378(2) 0.09339(9) 0.0286(4) Uani 1 1 d . . . . .
C8 C 0.38024(16) 0.7282(2) 0.10483(9) 0.0283(3) Uani 1 1 d . . . . .
C9 C 0.43912(17) 0.7899(3) 0.04219(10) 0.0351(4) Uani 1 1 d . . . . .
H9 H 0.518182 0.848697 0.049083 0.042 Uiso 1 1 calc R U . . .
C10 C 0.38519(18) 0.7672(3) -0.02779(10) 0.0371(4) Uani 1 1 d . . . . .
H10 H 0.426778 0.811960 -0.068451 0.044 Uiso 1 1 calc R U . . .
C11 C 0.19951(16) 0.5683(3) 0.15726(10) 0.0313(4) Uani 1 1 d . . . . .
C12 C 0.19982(18) 0.3765(3) 0.17694(12) 0.0410(5) Uani 1 1 d . . . . .
C13 C 0.1335(2) 0.3290(4) 0.23766(14) 0.0584(7) Uani 1 1 d . U . . .
H13 H 0.132267 0.201316 0.254215 0.070 Uiso 1 1 calc R U . . .
C14 C 0.0700(2) 0.4667(5) 0.27354(13) 0.0610(7) Uani 1 1 d . U . . .
H14 H 0.024847 0.435152 0.314555 0.073 Uiso 1 1 calc R U . . .
C15 C 0.0737(2) 0.6489(4) 0.24858(12) 0.0510(6) Uani 1 1 d . . . . .
H15 H 0.028638 0.742702 0.272682 0.061 Uiso 1 1 calc R U . . .
C16 C 0.2637(2) 0.2284(3) 0.13479(17) 0.0580(7) Uani 1 1 d . . . . .
H16A H 0.215554 0.204199 0.087725 0.087 Uiso 1 1 calc R U . . .
H16B H 0.270635 0.111081 0.163700 0.087 Uiso 1 1 calc R U . . .
H16C H 0.346698 0.272995 0.125345 0.087 Uiso 1 1 calc R U . . .
C17 C 0.43842(16) 0.7544(2) 0.18336(9) 0.0289(3) Uani 1 1 d . . . . .
H17 H 0.370627 0.781954 0.216074 0.035 Uiso 1 1 calc R U . . .
C18 C 0.54009(17) 0.9112(3) 0.19647(10) 0.0336(4) Uani 1 1 d . . . . .
H18A H 0.557511 0.972349 0.149388 0.040 Uiso 1 1 calc R U . . .
H18B H 0.513872 1.009477 0.230838 0.040 Uiso 1 1 calc R U . . .
C19 C 0.65437(16) 0.8034(2) 0.23020(9) 0.0297(4) Uani 1 1 d . . . . .
H19 H 0.735280 0.868840 0.225382 0.036 Uiso 1 1 calc R U . . .
C20 C 0.62942(15) 0.7488(2) 0.30960(9) 0.0263(3) Uani 1 1 d . . . . .
H20 H 0.602402 0.860338 0.338252 0.032 Uiso 1 1 calc R U . . .
C21 C 0.52572(15) 0.5976(2) 0.29809(9) 0.0265(3) Uani 1 1 d . . . . .
H21 H 0.447351 0.642622 0.317957 0.032 Uiso 1 1 calc R U . . .
C22 C 0.50904(15) 0.5749(2) 0.21338(9) 0.0272(3) Uani 1 1 d . . . . .
H22 H 0.471698 0.451726 0.195782 0.033 Uiso 1 1 calc R U . . .
C23 C 0.64088(16) 0.6113(3) 0.19109(9) 0.0299(4) Uani 1 1 d . . . . .
H23A H 0.701433 0.516261 0.211755 0.036 Uiso 1 1 calc R U . . .
H23B H 0.644639 0.621324 0.136997 0.036 Uiso 1 1 calc R U . . .
C24 C 0.57561(15) 0.4243(2) 0.33909(9) 0.0268(3) Uani 1 1 d . . . . .
C25 C 0.73555(15) 0.6433(2) 0.35063(9) 0.0260(3) Uani 1 1 d . . . . .
C26 C 0.76591(14) 0.3411(2) 0.42052(9) 0.0257(3) Uani 1 1 d . . . . .
C27 C 0.83367(16) 0.2137(3) 0.38188(10) 0.0323(4) Uani 1 1 d . . . . .
H27 H 0.824984 0.213936 0.329451 0.039 Uiso 1 1 calc R U . . .
C28 C 0.91390(17) 0.0858(3) 0.41871(12) 0.0369(4) Uani 1 1 d . . . . .
H28 H 0.960630 -0.000836 0.392133 0.044 Uiso 1 1 calc R U . . .
C29 C 0.92436(16) 0.0874(3) 0.49504(12) 0.0359(4) Uani 1 1 d . . . . .
H29 H 0.979428 0.001864 0.521381 0.043 Uiso 1 1 calc R U . . .
C30 C 0.85519(15) 0.2126(2) 0.53308(10) 0.0308(4) Uani 1 1 d . . . . .
H30 H 0.863506 0.209190 0.585491 0.037 Uiso 1 1 calc R U . . .
C31 C 0.77342(14) 0.3443(2) 0.49832(9) 0.0246(3) Uani 1 1 d . . . . .
C32 C 0.69789(15) 0.4787(2) 0.54441(9) 0.0265(3) Uani 1 1 d . . . . .
C33 C 0.55848(15) 0.4402(3) 0.52806(10) 0.0311(4) Uani 1 1 d . . . . .
H33A H 0.535044 0.461794 0.475522 0.047 Uiso 1 1 calc R U . . .
H33B H 0.511137 0.525683 0.557650 0.047 Uiso 1 1 calc R U . . .
H33C H 0.540432 0.308441 0.540583 0.047 Uiso 1 1 calc R U . . .
C34 C 0.72715(16) 0.6881(3) 0.52964(10) 0.0320(4) Uani 1 1 d . . . . .
H34A H 0.817130 0.707193 0.534403 0.048 Uiso 1 1 calc R U . . .
H34B H 0.688801 0.768243 0.565503 0.048 Uiso 1 1 calc R U . . .
H34C H 0.694153 0.722306 0.479602 0.048 Uiso 1 1 calc R U . . .
C35 C 0.72773(18) 0.4467(3) 0.62749(10) 0.0376(4) Uani 1 1 d . . . . .
H35A H 0.713286 0.313443 0.639384 0.056 Uiso 1 1 calc R U . . .
H35B H 0.674217 0.527521 0.655157 0.056 Uiso 1 1 calc R U . . .
H35C H 0.814723 0.478761 0.640952 0.056 Uiso 1 1 calc R U . . .

loop_
_atom_site_aniso_label
_atom_site_aniso_U_11
_atom_site_aniso_U_22
_atom_site_aniso_U_33
_atom_site_aniso_U_23
_atom_site_aniso_U_13
_atom_site_aniso_U_12
O1 0.0394(7) 0.0348(7) 0.0363(7) 0.0065(5) -0.0050(5) -0.0148(6)
O2 0.0288(6) 0.0361(6) 0.0368(7) -0.0003(5) -0.0001(5) -0.0093(5)
N1 0.0330(8) 0.0521(10) 0.0300(8) -0.0030(7) 0.0029(6) -0.0030(7)
N2 0.0257(6) 0.0256(6) 0.0256(6) -0.0005(5) 0.0012(5) -0.0038(5)
C1 0.0364(9) 0.0406(10) 0.0345(10) -0.0007(8) -0.0033(7) 0.0016(8)
C2 0.0422(11) 0.0460(11) 0.0445(11) -0.0055(9) -0.0103(8) 0.0024(9)
C3 0.0518(12) 0.0502(12) 0.0314(10) -0.0068(9) -0.0131(8) 0.0101(10)
C4 0.0540(11) 0.0420(11) 0.0264(9) -0.0002(8) -0.0018(8) 0.0113(9)
C5 0.0413(9) 0.0306(9) 0.0261(8) -0.0006(7) 0.0000(7) 0.0079(7)
C6 0.0330(8) 0.0276(8) 0.0287(8) 0.0001(7) -0.0026(6) 0.0057(7)
C7 0.0309(8) 0.0284(8) 0.0262(8) 0.0020(7) -0.0003(6) 0.0031(7)
C8 0.0312(8) 0.0251(8) 0.0282(8) 0.0019(6) 0.0004(6) 0.0016(6)
C9 0.0359(9) 0.0370(10) 0.0326(9) 0.0035(7) 0.0035(7) -0.0042(8)
C10 0.0449(10) 0.0382(9) 0.0290(9) 0.0051(8) 0.0082(7) 0.0019(8)
C11 0.0269(8) 0.0380(9) 0.0279(8) 0.0044(7) -0.0052(6) -0.0043(7)
C12 0.0339(9) 0.0412(11) 0.0455(11) 0.0136(9) -0.0112(8) -0.0074(8)
C13 0.0542(13) 0.0656(15) 0.0517(12) 0.0309(12) -0.0184(10) -0.0266(11)
C14 0.0517(13) 0.098(2) 0.0338(10) 0.0088(12) 0.0037(9) -0.0309(14)
C15 0.0383(10) 0.0821(17) 0.0333(10) -0.0062(10) 0.0068(8) -0.0157(11)
C16 0.0507(13) 0.0330(11) 0.0873(19) 0.0080(11) -0.0134(12) -0.0013(9)
C17 0.0310(8) 0.0293(8) 0.0261(8) -0.0003(7) 0.0011(6) -0.0005(7)
C18 0.0406(10) 0.0264(8) 0.0325(9) 0.0027(7) -0.0056(7) -0.0028(7)
C19 0.0303(8) 0.0298(9) 0.0288(8) 0.0026(7) 0.0018(6) -0.0063(7)
C20 0.0290(8) 0.0252(8) 0.0247(8) -0.0022(6) 0.0010(6) -0.0020(6)
C21 0.0253(8) 0.0304(8) 0.0241(8) 0.0005(6) 0.0035(6) -0.0027(6)
C22 0.0304(8) 0.0264(8) 0.0245(8) -0.0010(6) 0.0001(6) -0.0036(7)
C23 0.0318(8) 0.0335(9) 0.0249(8) -0.0015(7) 0.0057(6) 0.0007(7)
C24 0.0269(7) 0.0309(8) 0.0227(7) -0.0003(6) 0.0027(6) -0.0043(7)
C25 0.0305(8) 0.0252(8) 0.0226(7) -0.0039(6) 0.0033(6) -0.0037(6)
C26 0.0228(7) 0.0226(7) 0.0315(8) -0.0010(6) 0.0007(6) -0.0036(6)
C27 0.0320(8) 0.0300(8) 0.0353(9) -0.0067(7) 0.0046(7) -0.0031(7)
C28 0.0310(9) 0.0256(8) 0.0547(12) -0.0085(8) 0.0079(8) 0.0000(7)
C29 0.0293(8) 0.0243(8) 0.0534(11) 0.0026(8) -0.0012(8) 0.0006(7)
C30 0.0291(8) 0.0254(8) 0.0373(9) 0.0041(7) -0.0002(7) -0.0014(7)
C31 0.0224(7) 0.0210(7) 0.0304(8) 0.0000(6) 0.0022(6) -0.0047(6)
C32 0.0265(8) 0.0266(8) 0.0262(8) -0.0002(6) 0.0014(6) -0.0012(6)
C33 0.0267(8) 0.0333(8) 0.0338(8) -0.0032(7) 0.0057(6) -0.0032(7)
C34 0.0312(8) 0.0265(8) 0.0386(9) -0.0044(7) 0.0053(7) -0.0011(7)
C35 0.0397(9) 0.0448(10) 0.0280(9) -0.0014(8) 0.0018(7) 0.0023(9)

loop_
_atom_type_symbol
_atom_type_description
_atom_type_scat_dispersion_real
_atom_type_scat_dispersion_imag
_atom_type_scat_source
C C 0.0181 0.0091 'International Tables Vol C Tables 4.2.6.8 and 6.1.1.4'
H H 0.0000 0.0000 'International Tables Vol C Tables 4.2.6.8 and 6.1.1.4'
N N 0.0311 0.0180 'International Tables Vol C Tables 4.2.6.8 and 6.1.1.4'
O O 0.0492 0.0322 'International Tables Vol C Tables 4.2.6.8 and 6.1.1.4'

loop_
_geom_angle_atom_site_label_1
_geom_angle_atom_site_label_2
_geom_angle_atom_site_label_3
_geom_angle
_geom_angle_site_symmetry_1
_geom_angle_site_symmetry_3
_geom_angle_publ_flag
C15 N1 C11 117.9(2) . . ?
C24 N2 C25 111.72(14) . . ?
C24 N2 C26 123.90(14) . . ?
C25 N2 C26 122.33(13) . . ?
C2 C1 H1 119.6 . . ?
C2 C1 C6 120.9(2) . . ?
C6 C1 H1 119.6 . . ?
C1 C2 H2 119.7 . . ?
C1 C2 C3 120.6(2) . . ?
C3 C2 H2 119.7 . . ?
C2 C3 H3 119.8 . . ?
C4 C3 C2 120.38(18) . . ?
C4 C3 H3 119.8 . . ?
C3 C4 H4 119.7 . . ?
C3 C4 C5 120.67(19) . . ?
C5 C4 H4 119.7 . . ?
C6 C5 C4 119.21(18) . . ?
C10 C5 C4 122.25(18) . . ?
C10 C5 C6 118.53(16) . . ?
C1 C6 C7 122.65(17) . . ?
C5 C6 C1 118.22(16) . . ?
C5 C6 C7 119.13(16) . . ?
C6 C7 C11 117.72(15) . . ?
C8 C7 C6 121.37(16) . . ?
C8 C7 C11 120.90(15) . . ?
C7 C8 C9 118.15(15) . . ?
C7 C8 C17 119.40(15) . . ?
C9 C8 C17 122.44(15) . . ?
C8 C9 H9 119.1 . . ?
C10 C9 C8 121.74(17) . . ?
C10 C9 H9 119.1 . . ?
C5 C10 H10 119.5 . . ?
C9 C10 C5 121.06(17) . . ?
C9 C10 H10 119.5 . . ?
N1 C11 C7 115.09(16) . . ?
N1 C11 C12 123.40(19) . . ?
C12 C11 C7 121.49(18) . . ?
C11 C12 C13 116.2(2) . . ?
C11 C12 C16 122.4(2) . . ?
C13 C12 C16 121.5(2) . . ?
C12 C13 H13 119.7 . . ?
C14 C13 C12 120.5(2) . . ?
C14 C13 H13 119.7 . . ?
C13 C14 H14 120.8 . . ?
C15 C14 C13 118.4(2) . . ?
C15 C14 H14 120.8 . . ?
N1 C15 C14 123.6(2) . . ?
N1 C15 H15 118.2 . . ?
C14 C15 H15 118.2 . . ?
C12 C16 H16A 109.5 . . ?
C12 C16 H16B 109.5 . . ?
C12 C16 H16C 109.5 . . ?
H16A C16 H16B 109.5 . . ?
H16A C16 H16C 109.5 . . ?
H16B C16 H16C 109.5 . . ?
C8 C17 H17 108.2 . . ?
C8 C17 C18 117.43(14) . . ?
C8 C17 C22 112.57(13) . . ?
C18 C17 H17 108.2 . . ?
C22 C17 H17 108.2 . . ?
C22 C17 C18 101.68(13) . . ?
C17 C18 H18A 110.9 . . ?
C17 C18 H18B 110.9 . . ?
H18A C18 H18B 108.9 . . ?
C19 C18 C17 104.16(13) . . ?
C19 C18 H18A 110.9 . . ?
C19 C18 H18B 110.9 . . ?
C18 C19 H19 114.8 . . ?
C18 C19 C20 107.55(14) . . ?
C20 C19 H19 114.8 . . ?
C23 C19 C18 102.07(13) . . ?
C23 C19 H19 114.8 . . ?
C23 C19 C20 101.33(13) . . ?
C19 C20 H20 111.9 . . ?
C19 C20 C21 103.03(13) . . ?
C21 C20 H20 111.9 . . ?
C25 C20 C19 113.67(14) . . ?
C25 C20 H20 111.9 . . ?
C25 C20 C21 103.92(13) . . ?
C20 C21 H21 111.0 . . ?
C22 C21 C20 103.36(12) . . ?
C22 C21 H21 111.0 . . ?
C24 C21 C20 105.33(13) . . ?
C24 C21 H21 111.0 . . ?
C24 C21 C22 114.63(14) . . ?
C17 C22 H22 114.9 . . ?
C21 C22 C17 106.25(13) . . ?
C21 C22 H22 114.9 . . ?
C23 C22 C17 102.26(13) . . ?
C23 C22 C21 102.09(13) . . ?
C23 C22 H22 114.9 . . ?
C19 C23 C22 94.65(13) . . ?
C19 C23 H23A 112.8 . . ?
C19 C23 H23B 112.8 . . ?
C22 C23 H23A 112.8 . . ?
C22 C23 H23B 112.8 . . ?
H23A C23 H23B 110.3 . . ?
O1 C24 N2 124.23(16) . . ?
O1 C24 C21 127.75(15) . . ?
N2 C24 C21 108.02(14) . . ?
O2 C25 N2 123.91(15) . . ?
O2 C25 C20 127.94(15) . . ?
N2 C25 C20 108.14(13) . . ?
C27 C26 N2 115.99(15) . . ?
C27 C26 C31 121.91(16) . . ?
C31 C26 N2 122.09(15) . . ?
C26 C27 H27 119.6 . . ?
C28 C27 C26 120.89(17) . . ?
C28 C27 H27 119.6 . . ?
C27 C28 H28 120.8 . . ?
C29 C28 C27 118.47(17) . . ?
C29 C28 H28 120.8 . . ?
C28 C29 H29 119.9 . . ?
C30 C29 C28 120.28(17) . . ?
C30 C29 H29 119.9 . . ?
C29 C30 H30 118.4 . . ?
C29 C30 C31 123.25(17) . . ?
C31 C30 H30 118.4 . . ?
C26 C31 C32 124.37(14) . . ?
C30 C31 C26 115.18(15) . . ?
C30 C31 C32 120.45(15) . . ?
C33 C32 C31 109.95(13) . . ?
C33 C32 C34 110.38(14) . . ?
C34 C32 C31 111.68(13) . . ?
C35 C32 C31 111.43(14) . . ?
C35 C32 C33 106.81(14) . . ?
C35 C32 C34 106.42(15) . . ?
C32 C33 H33A 109.5 . . ?
C32 C33 H33B 109.5 . . ?
C32 C33 H33C 109.5 . . ?
H33A C33 H33B 109.5 . . ?
H33A C33 H33C 109.5 . . ?
H33B C33 H33C 109.5 . . ?
C32 C34 H34A 109.5 . . ?
C32 C34 H34B 109.5 . . ?
C32 C34 H34C 109.5 . . ?
H34A C34 H34B 109.5 . . ?
H34A C34 H34C 109.5 . . ?
H34B C34 H34C 109.5 . . ?
C32 C35 H35A 109.5 . . ?
C32 C35 H35B 109.5 . . ?
C32 C35 H35C 109.5 . . ?
H35A C35 H35B 109.5 . . ?
H35A C35 H35C 109.5 . . ?
H35B C35 H35C 109.5 . . ?

loop_
_geom_bond_atom_site_label_1
_geom_bond_atom_site_label_2
_geom_bond_distance
_geom_bond_site_symmetry_2
_geom_bond_publ_flag
O1 C24 1.209(2) . ?
O2 C25 1.204(2) . ?
N1 C11 1.349(3) . ?
N1 C15 1.337(3) . ?
N2 C24 1.399(2) . ?
N2 C25 1.400(2) . ?
N2 C26 1.442(2) . ?
C1 H1 0.9500 . ?
C1 C2 1.369(3) . ?
C1 C6 1.423(3) . ?
C2 H2 0.9500 . ?
C2 C3 1.402(3) . ?
C3 H3 0.9500 . ?
C3 C4 1.363(3) . ?
C4 H4 0.9500 . ?
C4 C5 1.424(2) . ?
C5 C6 1.420(3) . ?
C5 C10 1.414(3) . ?
C6 C7 1.428(2) . ?
C7 C8 1.385(2) . ?
C7 C11 1.501(2) . ?
C8 C9 1.418(3) . ?
C8 C17 1.524(2) . ?
C9 H9 0.9500 . ?
C9 C10 1.366(3) . ?
C10 H10 0.9500 . ?
C11 C12 1.399(3) . ?
C12 C13 1.405(3) . ?
C12 C16 1.497(4) . ?
C13 H13 0.9500 . ?
C13 C14 1.383(5) . ?
C14 H14 0.9500 . ?
C14 C15 1.365(4) . ?
C15 H15 0.9500 . ?
C16 H16A 0.9800 . ?
C16 H16B 0.9800 . ?
C16 H16C 0.9800 . ?
C17 H17 1.0000 . ?
C17 C18 1.565(2) . ?
C17 C22 1.555(2) . ?
C18 H18A 0.9900 . ?
C18 H18B 0.9900 . ?
C18 C19 1.537(2) . ?
C19 H19 1.0000 . ?
C19 C20 1.539(2) . ?
C19 C23 1.532(2) . ?
C20 H20 1.0000 . ?
C20 C21 1.550(2) . ?
C20 C25 1.514(2) . ?
C21 H21 1.0000 . ?
C21 C22 1.544(2) . ?
C21 C24 1.509(2) . ?
C22 H22 1.0000 . ?
C22 C23 1.536(2) . ?
C23 H23A 0.9900 . ?
C23 H23B 0.9900 . ?
C26 C27 1.387(2) . ?
C26 C31 1.410(2) . ?
C27 H27 0.9500 . ?
C27 C28 1.386(3) . ?
C28 H28 0.9500 . ?
C28 C29 1.383(3) . ?
C29 H29 0.9500 . ?
C29 C30 1.379(3) . ?
C30 H30 0.9500 . ?
C30 C31 1.398(2) . ?
C31 C32 1.542(2) . ?
C32 C33 1.538(2) . ?
C32 C34 1.539(2) . ?
C32 C35 1.535(2) . ?
C33 H33A 0.9800 . ?
C33 H33B 0.9800 . ?
C33 H33C 0.9800 . ?
C34 H34A 0.9800 . ?
C34 H34B 0.9800 . ?
C34 H34C 0.9800 . ?
C35 H35A 0.9800 . ?
C35 H35B 0.9800 . ?
C35 H35C 0.9800 . ?

loop_
_geom_torsion_atom_site_label_1
_geom_torsion_atom_site_label_2
_geom_torsion_atom_site_label_3
_geom_torsion_atom_site_label_4
_geom_torsion
_geom_torsion_site_symmetry_1
_geom_torsion_site_symmetry_2
_geom_torsion_site_symmetry_3
_geom_torsion_site_symmetry_4
_geom_torsion_publ_flag
N1 C11 C12 C13 -1.8(3) . . . . ?
N1 C11 C12 C16 176.48(18) . . . . ?
N2 C26 C27 C28 177.53(15) . . . . ?
N2 C26 C31 C30 -177.69(14) . . . . ?
N2 C26 C31 C32 3.0(2) . . . . ?
C1 C2 C3 C4 0.6(3) . . . . ?
C1 C6 C7 C8 -179.99(16) . . . . ?
C1 C6 C7 C11 -1.2(3) . . . . ?
C2 C1 C6 C5 0.8(3) . . . . ?
C2 C1 C6 C7 -179.23(18) . . . . ?
C2 C3 C4 C5 0.9(3) . . . . ?
C3 C4 C5 C6 -1.5(3) . . . . ?
C3 C4 C5 C10 178.17(19) . . . . ?
C4 C5 C6 C1 0.6(2) . . . . ?
C4 C5 C6 C7 -179.36(16) . . . . ?
C4 C5 C10 C9 179.82(18) . . . . ?
C5 C6 C7 C8 0.0(2) . . . . ?
C5 C6 C7 C11 178.82(15) . . . . ?
C6 C1 C2 C3 -1.4(3) . . . . ?
C6 C5 C10 C9 -0.5(3) . . . . ?
C6 C7 C8 C9 -1.4(2) . . . . ?
C6 C7 C8 C17 179.74(15) . . . . ?
C6 C7 C11 N1 -99.33(19) . . . . ?
C6 C7 C11 C12 79.0(2) . . . . ?
C7 C8 C9 C10 1.9(3) . . . . ?
C7 C8 C17 C18 -159.97(15) . . . . ?
C7 C8 C17 C22 82.47(19) . . . . ?
C7 C11 C12 C13 -179.94(16) . . . . ?
C7 C11 C12 C16 -1.7(3) . . . . ?
C8 C7 C11 N1 79.5(2) . . . . ?
C8 C7 C11 C12 -102.2(2) . . . . ?
C8 C9 C10 C5 -0.9(3) . . . . ?
C8 C17 C18 C19 -122.25(16) . . . . ?
C8 C17 C22 C21 -162.45(14) . . . . ?
C8 C17 C22 C23 90.89(16) . . . . ?
C9 C8 C17 C18 21.2(2) . . . . ?
C9 C8 C17 C22 -96.34(19) . . . . ?
C10 C5 C6 C1 -179.02(17) . . . . ?
C10 C5 C6 C7 1.0(2) . . . . ?
C11 N1 C15 C14 1.1(3) . . . . ?
C11 C7 C8 C9 179.80(16) . . . . ?
C11 C7 C8 C17 0.9(2) . . . . ?
C11 C12 C13 C14 1.6(3) . . . . ?
C12 C13 C14 C15 -0.1(3) . . . . ?
C13 C14 C15 N1 -1.3(3) . . . . ?
C15 N1 C11 C7 178.79(16) . . . . ?
C15 N1 C11 C12 0.5(3) . . . . ?
C16 C12 C13 C14 -176.7(2) . . . . ?
C17 C8 C9 C10 -179.29(17) . . . . ?
C17 C18 C19 C20 -72.22(16) . . . . ?
C17 C18 C19 C23 33.95(16) . . . . ?
C17 C22 C23 C19 55.68(14) . . . . ?
C18 C17 C22 C21 71.01(15) . . . . ?
C18 C17 C22 C23 -35.64(16) . . . . ?
C18 C19 C20 C21 69.05(16) . . . . ?
C18 C19 C20 C25 -179.17(13) . . . . ?
C18 C19 C23 C22 -54.64(15) . . . . ?
C19 C20 C21 C22 3.25(16) . . . . ?
C19 C20 C21 C24 123.87(13) . . . . ?
C19 C20 C25 O2 53.9(2) . . . . ?
C19 C20 C25 N2 -124.97(14) . . . . ?
C20 C19 C23 C22 56.29(14) . . . . ?
C20 C21 C22 C17 -74.64(15) . . . . ?
C20 C21 C22 C23 32.14(16) . . . . ?
C20 C21 C24 O1 -174.84(17) . . . . ?
C20 C21 C24 N2 5.20(17) . . . . ?
C21 C20 C25 O2 165.14(16) . . . . ?
C21 C20 C25 N2 -13.73(16) . . . . ?
C21 C22 C23 C19 -54.16(14) . . . . ?
C22 C17 C18 C19 1.04(17) . . . . ?
C22 C21 C24 O1 -61.9(2) . . . . ?
C22 C21 C24 N2 118.11(15) . . . . ?
C23 C19 C20 C21 -37.63(16) . . . . ?
C23 C19 C20 C25 74.15(16) . . . . ?
C24 N2 C25 O2 -160.67(16) . . . . ?
C24 N2 C25 C20 18.26(17) . . . . ?
C24 N2 C26 C27 77.1(2) . . . . ?
C24 N2 C26 C31 -104.09(18) . . . . ?
C24 C21 C22 C17 171.30(13) . . . . ?
C24 C21 C22 C23 -81.93(16) . . . . ?
C25 N2 C24 O1 165.29(16) . . . . ?
C25 N2 C24 C21 -14.75(18) . . . . ?
C25 N2 C26 C27 -85.23(19) . . . . ?
C25 N2 C26 C31 93.56(18) . . . . ?
C25 C20 C21 C22 -115.57(14) . . . . ?
C25 C20 C21 C24 5.05(16) . . . . ?
C26 N2 C24 O1 1.3(3) . . . . ?
C26 N2 C24 C21 -178.74(14) . . . . ?
C26 N2 C25 O2 3.6(2) . . . . ?
C26 N2 C25 C20 -177.45(14) . . . . ?
C26 C27 C28 C29 0.4(3) . . . . ?
C26 C31 C32 C33 61.9(2) . . . . ?
C26 C31 C32 C34 -61.0(2) . . . . ?
C26 C31 C32 C35 -179.86(15) . . . . ?
C27 C26 C31 C30 1.0(2) . . . . ?
C27 C26 C31 C32 -178.26(15) . . . . ?
C27 C28 C29 C30 0.6(3) . . . . ?
C28 C29 C30 C31 -0.8(3) . . . . ?
C29 C30 C31 C26 0.0(2) . . . . ?
C29 C30 C31 C32 179.33(15) . . . . ?
C30 C31 C32 C33 -117.34(16) . . . . ?
C30 C31 C32 C34 119.77(17) . . . . ?
C30 C31 C32 C35 0.9(2) . . . . ?
C31 C26 C27 C28 -1.3(3) . . . . ?
